data_7057849
loop_
_publ_author_name
'Manna, Utsab'
'Das, Gopal'

_publ_section_title
;
 Neutral host--guest capsular associations by a homologous
 halophenyl-substituted organic tris-urea receptor series: solid and
 solution state studies
;
_journal_issue 23
_journal_name_full 'New Journal of Chemistry'
_journal_page_first 19164
_journal_paper_doi 10.1039/C8NJ04457K
_journal_volume 42
_journal_year 2018
_chemical_formula_moiety 'C27 H30 Cl3 N7 O3'
_chemical_formula_sum 'C27 H30 Cl3 N7 O3'
_chemical_formula_weight 606.93
_space_group_crystal_system triclinic
_space_group_IT_number 2
_space_group_name_Hall '-P 1'
_space_group_name_H-M_alt 'P -1'
_symmetry_space_group_name_Hall '-P 1'
_symmetry_space_group_name_H-M 'P -1'
_atom_sites_solution_hydrogens geom
_audit_creation_method SHELXL-2014/7
_audit_update_record
;
2018-03-27 deposited with the CCDC.
2018-10-24 downloaded from the CCDC.
;
_cell_angle_alpha 83.836(8)
_cell_angle_beta 70.603(9)
_cell_angle_gamma 70.406(9)
_cell_formula_units_Z 2
_cell_length_a 9.4221(10)
_cell_length_b 12.9875(12)
_cell_length_c 13.6802(13)
_cell_measurement_reflns_used 2384
_cell_measurement_temperature 298(2)
_cell_measurement_theta_max 26.1520
_cell_measurement_theta_min 3.3170
_cell_volume 1487.6(3)
_computing_cell_refinement 'CrysAlisPro 1.171.38.46 (Rigaku OD, 2015)'
_computing_data_collection 'CrysAlisPro 1.171.38.46 (Rigaku OD, 2015)'
_computing_data_reduction 'CrysAlisPro 1.171.38.46 (Rigaku OD, 2015)'
_computing_molecular_graphics 'Bruker SHELXTL'
_computing_publication_material 'Bruker SHELXTL'
_computing_structure_refinement 'SHELXL-2014/7 (Sheldrick, 2014)'
_computing_structure_solution 'Bruker SHELXTL'
_diffrn_ambient_temperature 298(2)
_diffrn_measured_fraction_theta_full 0.994
_diffrn_measured_fraction_theta_max 0.889
_diffrn_measurement_device_type 'SuperNova, Single source at offset, Eos'
_diffrn_measurement_method '\w scans'
_diffrn_radiation_type MoK\a
_diffrn_radiation_wavelength 0.71073
_diffrn_reflns_av_R_equivalents 0.0103
_diffrn_reflns_av_unetI/netI 0.0392
_diffrn_reflns_Laue_measured_fraction_full 0.994
_diffrn_reflns_Laue_measured_fraction_max 0.889
_diffrn_reflns_limit_h_max 6
_diffrn_reflns_limit_h_min -11
_diffrn_reflns_limit_k_max 11
_diffrn_reflns_limit_k_min -15
_diffrn_reflns_limit_l_max 14
_diffrn_reflns_limit_l_min -16
_diffrn_reflns_number 5638
_diffrn_reflns_point_group_measured_fraction_full 0.994
_diffrn_reflns_point_group_measured_fraction_max 0.889
_diffrn_reflns_theta_full 24.997
_diffrn_reflns_theta_max 24.997
_diffrn_reflns_theta_min 3.157
_diffrn_source 'fine-focus sealed tube'
_exptl_absorpt_coefficient_mu 0.349
_exptl_absorpt_correction_type multi-scan
_exptl_absorpt_process_details SADABS
_exptl_crystal_colour colourless
_exptl_crystal_density_diffrn 1.355
_exptl_crystal_description block
_exptl_crystal_F_000 632.0
_exptl_crystal_size_max 0.31
_exptl_crystal_size_mid 0.28
_exptl_crystal_size_min 0.24
_exptl_transmission_factor_max 0.920
_exptl_transmission_factor_min 0.897
_refine_diff_density_max 0.503
_refine_diff_density_min -0.478
_refine_diff_density_rms 0.042
_refine_ls_extinction_method none
_refine_ls_goodness_of_fit_ref 1.039
_refine_ls_hydrogen_treatment constr
_refine_ls_matrix_type full
_refine_ls_number_parameters 361
_refine_ls_number_reflns 4968
_refine_ls_number_restraints 0
_refine_ls_restrained_S_all 1.039
_refine_ls_R_factor_all 0.0680
_refine_ls_R_factor_gt 0.0513
_refine_ls_shift/su_max 0.005
_refine_ls_shift/su_mean 0.002
_refine_ls_structure_factor_coef Fsqd
_refine_ls_weighting_details 'w=1/[\s^2^(Fo^2^)+(0.0609P)^2^+0.4067P] where P=(Fo^2^+2Fc^2^)/3'
_refine_ls_weighting_scheme calc
_refine_ls_wR_factor_gt 0.1265
_refine_ls_wR_factor_ref 0.1458
_reflns_Friedel_coverage 0.000
_reflns_number_gt 3513
_reflns_number_total 4968
_reflns_threshold_expression 'I > 2\s(I)'
_cod_data_source_file c8nj04457k2.cif
_cod_data_source_block T-p-Cl-Ligand
_cod_depositor_comments 'Adding full bibliography for 7057849--7057858.cif.'
_cod_database_code 7057849
_shelx_shelxl_version_number 2014/7
_shelx_space_group_comment
;
The symmetry employed for this shelxl refinement is uniquely defined
by the following loop, which should always be used as a source of
symmetry information in preference to the above space-group names.
They are only intended as comments.
;

loop_
_space_group_symop_operation_xyz
'x, y, z'
'-x, -y, -z'

loop_
_atom_site_label
_atom_site_type_symbol
_atom_site_fract_x
_atom_site_fract_y
_atom_site_fract_z
_atom_site_U_iso_or_equiv
_atom_site_adp_type
_atom_site_occupancy
_atom_site_site_symmetry_order
_atom_site_calc_flag
_atom_site_refinement_flags_posn
_atom_site_refinement_flags_adp
Cl3 Cl 0.97072(16) 1.01890(9) 0.88437(8) 0.1096(4) Uani 1 1 d . .
Cl1 Cl 0.89329(16) 0.39078(11) 1.03932(8) 0.1187(5) Uani 1 1 d . .
Cl2 Cl 0.51400(19) 0.81347(11) 1.05694(9) 0.1372(5) Uani 1 1 d . .
O2 O 0.4355(2) 0.68146(14) 0.62232(14) 0.0552(5) Uani 1 1 d . .
O1 O 0.9221(2) 0.39791(14) 0.54070(14) 0.0543(5) Uani 1 1 d . .
O3 O 0.7133(2) 0.95277(14) 0.49207(15) 0.0593(5) Uani 1 1 d . .
N1 N 0.6239(2) 0.67818(16) 0.34533(15) 0.0428(5) Uani 1 1 d . .
N4 N 0.3467(3) 0.81481(17) 0.51533(16) 0.0505(6) Uani 1 1 d . .
H4N H 0.3181 0.8840 0.5040 0.061 Uiso 1 1 calc R U
N6 N 0.8168(3) 0.78784(17) 0.41357(17) 0.0542(6) Uani 1 1 d . .
H6N H 0.8718 0.7203 0.4157 0.065 Uiso 1 1 calc R U
N2 N 0.7266(3) 0.52421(17) 0.49021(16) 0.0512(6) Uani 1 1 d . .
H2N H 0.6361 0.5745 0.5110 0.061 Uiso 1 1 calc R U
N5 N 0.3981(3) 0.85990(18) 0.65352(17) 0.0552(6) Uani 1 1 d . .
H5N H 0.3803 0.9245 0.6276 0.066 Uiso 1 1 calc R U
N7 N 0.8883(3) 0.81194(17) 0.55078(17) 0.0551(6) Uani 1 1 d . .
H7N H 0.9403 0.7433 0.5428 0.066 Uiso 1 1 calc R U
N3 N 0.7197(3) 0.52246(19) 0.65713(18) 0.0581(6) Uani 1 1 d . .
H3N H 0.6348 0.5774 0.6641 0.070 Uiso 1 1 calc R U
C12 C 0.3959(3) 0.7790(2) 0.5975(2) 0.0452(6) Uani 1 1 d . .
C3 C 0.7981(3) 0.4768(2) 0.5605(2) 0.0458(6) Uani 1 1 d . .
C21 C 0.8013(3) 0.8571(2) 0.4852(2) 0.0459(6) Uani 1 1 d . .
C22 C 0.9022(3) 0.8653(2) 0.6300(2) 0.0461(6) Uani 1 1 d . .
C4 C 0.7660(3) 0.4874(2) 0.7458(2) 0.0492(6) Uani 1 1 d . .
C13 C 0.4269(3) 0.8465(2) 0.7492(2) 0.0499(7) Uani 1 1 d . .
C11 C 0.3391(3) 0.7433(2) 0.4442(2) 0.0517(7) Uani 1 1 d . .
H11A H 0.2351 0.7702 0.4351 0.062 Uiso 1 1 calc R U
H11B H 0.3525 0.6708 0.4740 0.062 Uiso 1 1 calc R U
C19 C 0.7413(3) 0.7276(2) 0.2801(2) 0.0521(7) Uani 1 1 d . .
H19A H 0.7180 0.7519 0.2159 0.062 Uiso 1 1 calc R U
H19B H 0.8457 0.6729 0.2629 0.062 Uiso 1 1 calc R U
C10 C 0.4641(3) 0.7359(2) 0.3399(2) 0.0507(7) Uani 1 1 d . .
H10A H 0.4427 0.6980 0.2918 0.061 Uiso 1 1 calc R U
H10B H 0.4588 0.8090 0.3136 0.061 Uiso 1 1 calc R U
C1 C 0.6710(3) 0.5601(2) 0.3282(2) 0.0513(7) Uani 1 1 d . .
H1A H 0.7161 0.5448 0.2544 0.062 Uiso 1 1 calc R U
H1B H 0.5778 0.5365 0.3545 0.062 Uiso 1 1 calc R U
C5 C 0.8146(3) 0.3789(2) 0.7728(2) 0.0570(7) Uani 1 1 d . .
H5 H 0.8206 0.3254 0.7302 0.068 Uiso 1 1 calc R U
C2 C 0.7916(3) 0.4962(2) 0.3814(2) 0.0532(7) Uani 1 1 d . .
H2A H 0.8155 0.4184 0.3727 0.064 Uiso 1 1 calc R U
H2B H 0.8893 0.5139 0.3508 0.064 Uiso 1 1 calc R U
C27 C 0.8859(4) 0.9756(2) 0.6285(2) 0.0594(8) Uani 1 1 d . .
H27 H 0.8612 1.0186 0.5738 0.071 Uiso 1 1 calc R U
C20 C 0.7434(4) 0.8235(2) 0.3326(2) 0.0561(7) Uani 1 1 d . .
H20A H 0.8015 0.8650 0.2815 0.067 Uiso 1 1 calc R U
H20B H 0.6354 0.8712 0.3623 0.067 Uiso 1 1 calc R U
C23 C 0.9432(4) 0.8031(2) 0.7106(2) 0.0601(8) Uani 1 1 d . .
H23 H 0.9563 0.7288 0.7126 0.072 Uiso 1 1 calc R U
C6 C 0.8546(3) 0.3489(3) 0.8632(2) 0.0637(8) Uani 1 1 d . .
H6 H 0.8890 0.2756 0.8807 0.076 Uiso 1 1 calc R U
C24 C 0.9650(4) 0.8497(3) 0.7885(2) 0.0690(9) Uani 1 1 d . .
H24 H 0.9931 0.8069 0.8423 0.083 Uiso 1 1 calc R U
C26 C 0.9058(4) 1.0223(3) 0.7066(2) 0.0688(9) Uani 1 1 d . .
H26 H 0.8925 1.0966 0.7050 0.083 Uiso 1 1 calc R U
C9 C 0.7564(4) 0.5660(3) 0.8109(2) 0.0642(8) Uani 1 1 d . .
H9 H 0.7238 0.6394 0.7933 0.077 Uiso 1 1 calc R U
C18 C 0.3779(4) 0.7719(3) 0.8223(2) 0.0654(8) Uani 1 1 d . .
H18 H 0.3268 0.7282 0.8078 0.078 Uiso 1 1 calc R U
C14 C 0.5006(4) 0.9116(3) 0.7729(2) 0.0651(8) Uani 1 1 d . .
H14 H 0.5341 0.9614 0.7243 0.078 Uiso 1 1 calc R U
C25 C 0.9448(4) 0.9599(3) 0.7860(2) 0.0671(8) Uani 1 1 d . .
C7 C 0.8429(4) 0.4287(3) 0.9263(2) 0.0709(9) Uani 1 1 d . .
C8 C 0.7940(4) 0.5371(3) 0.9008(3) 0.0778(10) Uani 1 1 d . .
H8 H 0.7865 0.5905 0.9441 0.093 Uiso 1 1 calc R U
C17 C 0.4050(4) 0.7630(3) 0.9158(2) 0.0786(10) Uani 1 1 d . .
H17 H 0.3735 0.7125 0.9643 0.094 Uiso 1 1 calc R U
C15 C 0.5254(4) 0.9037(3) 0.8682(3) 0.0782(10) Uani 1 1 d . .
H15 H 0.5731 0.9488 0.8844 0.094 Uiso 1 1 calc R U
C16 C 0.4783(5) 0.8284(3) 0.9379(3) 0.0803(10) Uani 1 1 d . .

loop_
_atom_site_aniso_label
_atom_site_aniso_U_11
_atom_site_aniso_U_22
_atom_site_aniso_U_33
_atom_site_aniso_U_23
_atom_site_aniso_U_13
_atom_site_aniso_U_12
Cl3 0.1665(11) 0.0919(7) 0.0947(7) -0.0119(6) -0.0839(7) -0.0258(7)
Cl1 0.1662(11) 0.1465(11) 0.0897(7) 0.0515(7) -0.0829(7) -0.0815(9)
Cl2 0.2072(15) 0.1369(11) 0.0826(7) -0.0058(7) -0.0831(8) -0.0350(10)
O2 0.0640(12) 0.0339(10) 0.0622(11) 0.0055(9) -0.0248(10) -0.0057(9)
O1 0.0524(11) 0.0384(10) 0.0672(12) -0.0055(9) -0.0262(10) 0.0005(9)
O3 0.0667(13) 0.0337(10) 0.0836(13) 0.0001(9) -0.0427(11) -0.0051(9)
N1 0.0486(12) 0.0410(12) 0.0445(11) 0.0027(9) -0.0217(10) -0.0153(10)
N4 0.0598(14) 0.0325(12) 0.0574(13) 0.0027(10) -0.0244(11) -0.0075(10)
N6 0.0672(15) 0.0335(12) 0.0727(15) -0.0006(11) -0.0428(13) -0.0087(11)
N2 0.0520(14) 0.0401(12) 0.0530(13) -0.0049(10) -0.0228(11) 0.0037(11)
N5 0.0696(16) 0.0392(13) 0.0578(14) 0.0022(10) -0.0264(12) -0.0131(11)
N7 0.0634(15) 0.0348(12) 0.0698(15) -0.0050(11) -0.0388(13) 0.0000(11)
N3 0.0571(15) 0.0475(14) 0.0582(14) -0.0092(11) -0.0268(12) 0.0090(12)
C12 0.0387(14) 0.0370(15) 0.0538(15) 0.0003(12) -0.0131(12) -0.0058(12)
C3 0.0466(16) 0.0329(14) 0.0589(16) -0.0018(13) -0.0228(14) -0.0074(13)
C21 0.0463(15) 0.0317(14) 0.0637(16) 0.0027(12) -0.0248(13) -0.0110(12)
C22 0.0403(14) 0.0403(15) 0.0549(15) -0.0038(12) -0.0193(12) -0.0039(12)
C4 0.0441(15) 0.0478(16) 0.0550(15) 0.0017(13) -0.0213(13) -0.0088(13)
C13 0.0444(15) 0.0463(16) 0.0511(15) -0.0064(13) -0.0116(13) -0.0062(13)
C11 0.0478(16) 0.0457(16) 0.0670(17) 0.0000(13) -0.0264(14) -0.0136(13)
C19 0.0588(17) 0.0596(17) 0.0449(14) 0.0055(12) -0.0217(13) -0.0242(14)
C10 0.0563(17) 0.0506(16) 0.0538(15) 0.0036(13) -0.0306(14) -0.0157(13)
C1 0.0627(18) 0.0445(16) 0.0541(15) -0.0056(13) -0.0255(14) -0.0178(14)
C5 0.0548(17) 0.0525(17) 0.0628(17) 0.0044(14) -0.0210(14) -0.0149(14)
C2 0.0556(17) 0.0411(16) 0.0568(16) -0.0050(13) -0.0171(14) -0.0068(13)
C27 0.078(2) 0.0428(16) 0.0662(18) 0.0048(14) -0.0411(16) -0.0144(15)
C20 0.0663(18) 0.0493(16) 0.0678(17) 0.0160(13) -0.0375(15) -0.0259(14)
C23 0.069(2) 0.0415(16) 0.0687(18) 0.0059(14) -0.0329(16) -0.0069(14)
C6 0.0553(18) 0.063(2) 0.0681(19) 0.0203(16) -0.0199(15) -0.0187(15)
C24 0.085(2) 0.063(2) 0.0619(18) 0.0090(15) -0.0423(17) -0.0111(17)
C26 0.095(2) 0.0470(17) 0.081(2) -0.0007(15) -0.0532(19) -0.0174(16)
C9 0.079(2) 0.0521(18) 0.0653(18) 0.0020(15) -0.0316(16) -0.0178(16)
C18 0.067(2) 0.075(2) 0.0538(17) 0.0054(15) -0.0139(15) -0.0298(17)
C14 0.068(2) 0.061(2) 0.0696(19) -0.0022(15) -0.0249(16) -0.0209(16)
C25 0.078(2) 0.062(2) 0.0631(18) -0.0077(16) -0.0349(17) -0.0104(17)
C7 0.079(2) 0.086(2) 0.0620(19) 0.0189(18) -0.0347(17) -0.0377(19)
C8 0.105(3) 0.076(2) 0.069(2) 0.0012(18) -0.042(2) -0.036(2)
C17 0.092(3) 0.085(3) 0.0542(18) 0.0078(17) -0.0174(18) -0.031(2)
C15 0.088(3) 0.075(2) 0.082(2) -0.013(2) -0.040(2) -0.022(2)
C16 0.093(3) 0.083(3) 0.0568(19) -0.0104(18) -0.0291(19) -0.009(2)

loop_
_atom_type_symbol
_atom_type_description
_atom_type_scat_dispersion_real
_atom_type_scat_dispersion_imag
_atom_type_scat_source
C C 0.0033 0.0016 'International Tables Vol C Tables 4.2.6.8 and 6.1.1.4'
H H 0.0000 0.0000 'International Tables Vol C Tables 4.2.6.8 and 6.1.1.4'
Cl Cl 0.1484 0.1585 'International Tables Vol C Tables 4.2.6.8 and 6.1.1.4'
N N 0.0061 0.0033 'International Tables Vol C Tables 4.2.6.8 and 6.1.1.4'
O O 0.0106 0.0060 'International Tables Vol C Tables 4.2.6.8 and 6.1.1.4'

loop_
_geom_angle_atom_site_label_1
_geom_angle_atom_site_label_2
_geom_angle_atom_site_label_3
_geom_angle
C19 N1 C10 112.6(2)
C19 N1 C1 113.2(2)
C10 N1 C1 112.3(2)
C12 N4 C11 123.5(2)
C12 N4 H4N 118.2
C11 N4 H4N 118.2
C21 N6 C20 122.0(2)
C21 N6 H6N 119.0
C20 N6 H6N 119.0
C3 N2 C2 124.1(2)
C3 N2 H2N 118.0
C2 N2 H2N 118.0
C12 N5 C13 125.9(2)
C12 N5 H5N 117.1
C13 N5 H5N 117.1
C21 N7 C22 127.4(2)
C21 N7 H7N 116.3
C22 N7 H7N 116.3
C3 N3 C4 125.6(2)
C3 N3 H3N 117.2
C4 N3 H3N 117.2
O2 C12 N4 123.4(2)
O2 C12 N5 122.3(2)
N4 C12 N5 114.3(2)
O1 C3 N2 123.3(2)
O1 C3 N3 123.1(2)
N2 C3 N3 113.5(2)
O3 C21 N6 122.4(2)
O3 C21 N7 123.3(2)
N6 C21 N7 114.4(2)
C23 C22 C27 118.1(3)
C23 C22 N7 118.1(2)
C27 C22 N7 123.7(2)
C5 C4 C9 118.8(3)
C5 C4 N3 122.8(2)
C9 C4 N3 118.3(2)
C14 C13 C18 119.1(3)
C14 C13 N5 119.2(3)
C18 C13 N5 121.7(3)
N4 C11 C10 112.5(2)
N4 C11 H11A 109.1
C10 C11 H11A 109.1
N4 C11 H11B 109.1
C10 C11 H11B 109.1
H11A C11 H11B 107.8
N1 C19 C20 112.2(2)
N1 C19 H19A 109.2
C20 C19 H19A 109.2
N1 C19 H19B 109.2
C20 C19 H19B 109.2
H19A C19 H19B 107.9
N1 C10 C11 112.0(2)
N1 C10 H10A 109.2
C11 C10 H10A 109.2
N1 C10 H10B 109.2
C11 C10 H10B 109.2
H10A C10 H10B 107.9
N1 C1 C2 111.6(2)
N1 C1 H1A 109.3
C2 C1 H1A 109.3
N1 C1 H1B 109.3
C2 C1 H1B 109.3
H1A C1 H1B 108.0
C4 C5 C6 120.5(3)
C4 C5 H5 119.8
C6 C5 H5 119.8
N2 C2 C1 108.8(2)
N2 C2 H2A 109.9
C1 C2 H2A 109.9
N2 C2 H2B 109.9
C1 C2 H2B 109.9
H2A C2 H2B 108.3
C26 C27 C22 121.0(3)
C26 C27 H27 119.5
C22 C27 H27 119.5
N6 C20 C19 111.4(2)
N6 C20 H20A 109.3
C19 C20 H20A 109.3
N6 C20 H20B 109.3
C19 C20 H20B 109.3
H20A C20 H20B 108.0
C22 C23 C24 120.9(3)
C22 C23 H23 119.5
C24 C23 H23 119.5
C7 C6 C5 119.3(3)
C7 C6 H6 120.4
C5 C6 H6 120.4
C25 C24 C23 119.7(3)
C25 C24 H24 120.2
C23 C24 H24 120.2
C25 C26 C27 120.1(3)
C25 C26 H26 120.0
C27 C26 H26 120.0
C8 C9 C4 121.0(3)
C8 C9 H9 119.5
C4 C9 H9 119.5
C17 C18 C13 120.0(3)
C17 C18 H18 120.0
C13 C18 H18 120.0
C13 C14 C15 120.9(3)
C13 C14 H14 119.6
C15 C14 H14 119.6
C26 C25 C24 120.2(3)
C26 C25 Cl3 120.0(3)
C24 C25 Cl3 119.8(2)
C8 C7 C6 121.0(3)
C8 C7 Cl1 119.9(3)
C6 C7 Cl1 119.1(3)
C9 C8 C7 119.4(3)
C9 C8 H8 120.3
C7 C8 H8 120.3
C16 C17 C18 120.1(3)
C16 C17 H17 120.0
C18 C17 H17 120.0
C16 C15 C14 118.8(3)
C16 C15 H15 120.6
C14 C15 H15 120.6
C15 C16 C17 121.2(3)
C15 C16 Cl2 119.8(3)
C17 C16 Cl2 119.0(3)

loop_
_geom_bond_atom_site_label_1
_geom_bond_atom_site_label_2
_geom_bond_distance
Cl3 C25 1.739(3)
Cl1 C7 1.739(3)
Cl2 C16 1.748(3)
O2 C12 1.238(3)
O1 C3 1.239(3)
O3 C21 1.234(3)
N1 C19 1.460(3)
N1 C10 1.463(3)
N1 C1 1.468(3)
N4 C12 1.336(3)
N4 C11 1.449(3)
N4 H4N 0.8600
N6 C21 1.340(3)
N6 C20 1.451(3)
N6 H6N 0.8600
N2 C3 1.336(3)
N2 C2 1.444(3)
N2 H2N 0.8600
N5 C12 1.374(3)
N5 C13 1.404(3)
N5 H5N 0.8600
N7 C21 1.369(3)
N7 C22 1.410(3)
N7 H7N 0.8600
N3 C3 1.367(3)
N3 C4 1.403(3)
N3 H3N 0.8600
C22 C23 1.378(4)
C22 C27 1.387(4)
C4 C5 1.378(4)
C4 C9 1.386(4)
C13 C14 1.380(4)
C13 C18 1.392(4)
C11 C10 1.506(4)
C11 H11A 0.9700
C11 H11B 0.9700
C19 C20 1.512(4)
C19 H19A 0.9700
C19 H19B 0.9700
C10 H10A 0.9700
C10 H10B 0.9700
C1 C2 1.516(4)
C1 H1A 0.9700
C1 H1B 0.9700
C5 C6 1.390(4)
C5 H5 0.9300
C2 H2A 0.9700
C2 H2B 0.9700
C27 C26 1.376(4)
C27 H27 0.9300
C20 H20A 0.9700
C20 H20B 0.9700
C23 C24 1.383(4)
C23 H23 0.9300
C6 C7 1.372(4)
C6 H6 0.9300
C24 C25 1.377(4)
C24 H24 0.9300
C26 C25 1.360(4)
C26 H26 0.9300
C9 C8 1.372(4)
C9 H9 0.9300
C18 C17 1.371(4)
C18 H18 0.9300
C14 C15 1.386(4)
C14 H14 0.9300
C7 C8 1.372(5)
C8 H8 0.9300
C17 C16 1.370(5)
C17 H17 0.9300
C15 C16 1.369(5)
C15 H15 0.9300
